data_7042679
loop_
_publ_author_name
'Hazin, Khatera'
'Serin, Spencer C.'
'Patrick, Brian O.'
'Ezhova, Maria B.'
'Gates, Derek P.'

_publ_section_title
;
 [HL2][P(1,2-O2C6Cl4)3] (L = THF, DMF): Br\/onsted acid initiators for the
 polymerization of n-butyl vinyl ether and p-methoxystyrene
;
_journal_name_full 'Dalton Trans.'
_journal_paper_doi 10.1039/C6DT04820J
_journal_year 2017
_chemical_formula_moiety 'C18 Cl12 O6 P, 1.53(C3 H6 O0.75), 3.1(C2 H3 N)'
_chemical_formula_sum 'C28.8 H18.5 Cl12 N3.11 O7.15 P'
_chemical_formula_weight 978.87
_chemical_name_systematic H(CH3CN)(THF)[1]
_space_group_crystal_system triclinic
_space_group_IT_number 2
_space_group_name_Hall '-P 1'
_space_group_name_H-M_alt 'P -1'
_symmetry_space_group_name_Hall '-P 1'
_symmetry_space_group_name_H-M 'P -1'
_atom_sites_solution_hydrogens mixed
_atom_sites_solution_primary direct
_audit_creation_date 2017-03-23
_audit_creation_method
;
Olex2 1.2
(compiled 2017.03.02 svn.r3394 for OlexSys, GUI svn.r5324)
;
_audit_update_record
;
2017-03-27 deposited with the CCDC.
2017-03-30 downloaded from the CCDC.
;
_cell_angle_alpha 66.919(5)
_cell_angle_beta 83.382(6)
_cell_angle_gamma 84.392(5)
_cell_formula_units_Z 2
_cell_length_a 11.823(3)
_cell_length_b 12.984(3)
_cell_length_c 14.193(3)
_cell_measurement_reflns_used 9886
_cell_measurement_temperature 90(2)
_cell_measurement_theta_max 30.03
_cell_measurement_theta_min 2.43
_cell_volume 1987.7(8)
_computing_cell_refinement 'SAINT v8.34A (Bruker, 2013)'
_computing_data_reduction 'SAINT v8.34A (Bruker, 2013)'
_computing_molecular_graphics 'Olex2 (Dolomanov et al., 2009)'
_computing_publication_material 'Olex2 (Dolomanov et al., 2009)'
_computing_structure_refinement 'XL (Sheldrick, 2008)'
_computing_structure_solution 'XT (Sheldrick, 2015)'
_diffrn_ambient_temperature 90(2)
_diffrn_detector 'Bruker APEX2 area detector'
_diffrn_detector_area_resol_mean 7.9
_diffrn_detector_type 'CCD area detector'
_diffrn_measured_fraction_theta_full 1.000
_diffrn_measured_fraction_theta_max 0.995
_diffrn_measurement_device 'Bruker D8 Kappa diffractometer'
_diffrn_measurement_device_type 'Bruker APEX-II CCD'
_diffrn_measurement_method '\f and \w scans'
_diffrn_radiation_monochromator 'TRIUMPH curved-crystal'
_diffrn_radiation_probe x-ray
_diffrn_radiation_type MoK\a
_diffrn_radiation_wavelength 0.71073
_diffrn_reflns_av_R_equivalents 0.0337
_diffrn_reflns_av_unetI/netI 0.0429
_diffrn_reflns_Laue_measured_fraction_full 1.000
_diffrn_reflns_Laue_measured_fraction_max 0.995
_diffrn_reflns_limit_h_max 12
_diffrn_reflns_limit_h_min -16
_diffrn_reflns_limit_k_max 18
_diffrn_reflns_limit_k_min -17
_diffrn_reflns_limit_l_max 20
_diffrn_reflns_limit_l_min -17
_diffrn_reflns_number 40251
_diffrn_reflns_point_group_measured_fraction_full 1.000
_diffrn_reflns_point_group_measured_fraction_max 0.995
_diffrn_reflns_theta_full 26.000
_diffrn_reflns_theta_max 30.158
_diffrn_reflns_theta_min 1.708
_diffrn_source 'sealed X-ray tube'
_diffrn_source_type 'Incoatec I\ms'
_diffrn_standards_number 0
_exptl_absorpt_coefficient_mu 0.924
_exptl_absorpt_correction_T_max 0.879
_exptl_absorpt_correction_T_min 0.801
_exptl_absorpt_correction_type multi-scan
_exptl_absorpt_process_details
;
SADABS-2014/5 (Bruker,2014/5) was used for absorption correction.
wR2(int) was 0.0503 before and 0.0408 after correction.
The Ratio of minimum to maximum transmission is 0.9118.
The \l/2 correction factor is 0.00150.
;
_exptl_crystal_colour colourless
_exptl_crystal_colour_primary colourless
_exptl_crystal_density_diffrn 1.635
_exptl_crystal_description plate
_exptl_crystal_F_000 979
_exptl_crystal_size_max 0.25
_exptl_crystal_size_mid 0.15
_exptl_crystal_size_min 0.14
_refine_diff_density_max 1.713
_refine_diff_density_min -0.883
_refine_diff_density_rms 0.119
_refine_ls_extinction_method none
_refine_ls_goodness_of_fit_ref 1.052
_refine_ls_hydrogen_treatment constr
_refine_ls_matrix_type full
_refine_ls_number_parameters 559
_refine_ls_number_reflns 11706
_refine_ls_number_restraints 752
_refine_ls_restrained_S_all 1.041
_refine_ls_R_factor_all 0.0766
_refine_ls_R_factor_gt 0.0552
_refine_ls_shift/su_max 0.012
_refine_ls_shift/su_mean 0.000
_refine_ls_structure_factor_coef Fsqd
_refine_ls_weighting_details 'w=1/[\s^2^(Fo^2^)+(0.0651P)^2^+4.3861P] where P=(Fo^2^+2Fc^2^)/3'
_refine_ls_weighting_scheme calc
_refine_ls_wR_factor_gt 0.1383
_refine_ls_wR_factor_ref 0.1503
_reflns_Friedel_coverage 0.000
_reflns_number_gt 9008
_reflns_number_total 11706
_reflns_threshold_expression 'I > 2\s(I)'
_cod_data_source_file c6dt04820j2.cif
_cod_data_source_block dg333_a
_cod_original_cell_volume 1987.8(7)
_cod_original_formula_sum 'C28.80 H18.50 Cl12 N3.11 O7.15 P'
_cod_database_code 7042679
_shelx_shelxl_version_number 2014/7
_shelx_space_group_comment
;
The symmetry employed for this shelxl refinement is uniquely defined
by the following loop, which should always be used as a source of
symmetry information in preference to the above space-group names.
They are only intended as comments.
;
_shelx_estimated_absorpt_t_max 0.882
_shelx_estimated_absorpt_t_min 0.802
_olex2_refinement_description
;
1. Fixed Uiso
 At 1.2 times of:
  All C(H,H) groups, All C(H,H,H,H) groups
 At 1.5 times of:
  All C(H,H,H) groups
2. Restrained distances
 N100-C1AA
 2.6 with sigma of 0.01
 C25-C26 = C27-C26 = C27-C28A
 1.535 with sigma of 0.01
 N4-C1A \\sim N100-C2AA
 with sigma of 0.01
 C1B-C1A \\sim C2AA-C1AA
 with sigma of 0.01
 O8A-C25 \\sim O7-C25 \\sim O8A-C28A \\sim O7-C28
 with sigma of 0.01
3. Uiso/Uaniso restraints and constraints
O8 \\sim N4 \\sim C1A \\sim C1B \\sim C1E \\sim H1EA \\sim C1F \\sim H1BA \\sim
H1BB \\sim H1BC \\sim C1D \\sim H1EB \\sim H1FA \\sim H1FB \\sim C1C \\sim C1AA
\\sim H1AC \\sim C2AA \\sim H1DA \\sim H1DB \\sim H1CA \\sim H1CB \\sim H1AA
\\sim H1AB \\sim N100: within 2A with sigma of 0.04 and sigma for terminal
atoms of 0.08
Uanis(O7) = Uanis(O8A)
Uanis(C19) = Uanis(C19A)
Uanis(N1A) = Uanis(N1)
Uanis(C1A) = Uanis(N100)
Uanis(C28) = Uanis(C28A)
4. Rigid body (RIGU) restrains
 All non-hydrogen atoms
 with sigma for 1-2 distances of 0.004 and sigma for 1-3 distances of 0.004
5. Others
 1*[Sof(O8)+Sof(C1C)+Sof(H1CA)+Sof(H1CB)+Sof(C1D)+Sof(H1DA)+Sof(H1DB)+Sof(C1E)+
 Sof(H1EA)+Sof(H1EB)+Sof(C1F)+Sof(H1FA)+Sof(H1FB)]+1*[Sof(N4)+Sof(C1A)+Sof(C1B)+
 Sof(H1BA)+Sof(H1BB)+Sof(H1BC)]+1*[Sof(C1AA)+Sof(H1AA)+Sof(H1AB)+Sof(H1AC)+
 Sof(C2AA)+Sof(N100)]=1 with esd of 0.002
 Sof(O8A)=Sof(H25C)=Sof(H25D)=Sof(H27A)=Sof(H27B)=Sof(C28A)=Sof(H28C)=
 Sof(H28D)=0.75*(1-FVAR(2))
 Sof(O7)=Sof(H25A)=Sof(H25B)=Sof(H27C)=Sof(H27D)=Sof(C28)=Sof(H28A)=Sof(H28B)=
 0.75*FVAR(2)
 Sof(N1A)=Sof(C19A)=1-FVAR(2)
 Sof(C19)=Sof(N1)=FVAR(2)
 Sof(O8)=Sof(C1C)=Sof(H1CA)=Sof(H1CB)=Sof(C1D)=Sof(H1DA)=Sof(H1DB)=Sof(C1E)=
 Sof(H1EA)=Sof(H1EB)=Sof(C1F)=Sof(H1FA)=Sof(H1FB)=FVAR(3)
 Sof(N4)=Sof(C1A)=Sof(C1B)=Sof(H1BA)=Sof(H1BB)=Sof(H1BC)=FVAR(4)
 Sof(C1AA)=Sof(H1AA)=Sof(H1AB)=Sof(H1AC)=Sof(C2AA)=Sof(N100)=FVAR(5)
 Fixed Sof: C25(0.75) C26(0.75) H26A(0.75) H26B(0.75) C27(0.75) N3(0.5)
 C23(0.5) C24(0.5) H24A(0.5) H24B(0.5) H24C(0.5)
 Fixed X: H20A(0.414889) H20B(0.285089) H20C(0.346089)
 Fixed Y: H20A(0.616381) H20B(0.65513) H20C(0.612061)
 Fixed Z: H20A(0.41717) H20B(0.417729) H20C(0.51978)
6.a Free rotating group:
 N3(C23,C24), N4(C1A,C1B), O8(C1C,C1D,C1E,C1F)
6.b Secondary CH2 refined with riding coordinates:
 C25(H25A,H25B), C25(H25C,H25D), C26(H26A,H26B), C27(H27C,H27D), C27(H27A,
 H27B), C28(H28A,H28B), C28A(H28C,H28D), C1C(H1CA,H1CB), C1D(H1DA,H1DB),
 C1E(H1EA,H1EB), C1F(H1FA,H1FB)
6.c Idealised Me refined as rotating group:
 C22(H22A,H22B,H22C), C24(H24A,H24B,H24C), C1B(H1BA,H1BB,H1BC), C1AA(H1AA,H1AB,
 H1AC)
;
_olex2_submission_special_instructions 'No special instructions were received'

loop_
_space_group_symop_operation_xyz
'x, y, z'
'-x, -y, -z'

loop_
_atom_site_label
_atom_site_type_symbol
_atom_site_fract_x
_atom_site_fract_y
_atom_site_fract_z
_atom_site_U_iso_or_equiv
_atom_site_adp_type
_atom_site_occupancy
_atom_site_site_symmetry_order
_atom_site_calc_flag
_atom_site_refinement_flags_posn
_atom_site_refinement_flags_adp
_atom_site_refinement_flags_occupancy
_atom_site_disorder_assembly
_atom_site_disorder_group
Cl1 Cl 0.58880(6) 0.60323(7) 0.60096(5) 0.02521(16) Uani 1 1 d . U . . .
Cl2 Cl 0.81392(7) 0.60691(7) 0.70025(6) 0.02909(18) Uani 1 1 d . U . . .
Cl3 Cl 1.04755(7) 0.63875(8) 0.56800(6) 0.03044(18) Uani 1 1 d . U . . .
Cl4 Cl 1.05646(6) 0.66449(7) 0.33609(6) 0.02409(16) Uani 1 1 d . U . . .
Cl5 Cl 0.62155(7) 1.04413(7) 0.12852(8) 0.0374(2) Uani 1 1 d . U . . .
Cl6 Cl 0.36465(8) 1.10804(8) 0.07594(9) 0.0447(3) Uani 1 1 d . U . . .
Cl7 Cl 0.20230(7) 0.91799(9) 0.11097(9) 0.0459(3) Uani 1 1 d . U . . .
Cl8 Cl 0.29707(6) 0.66723(7) 0.18938(6) 0.02889(18) Uani 1 1 d . U . . .
Cl9 Cl 0.83761(6) 0.66342(6) -0.07527(5) 0.02097(15) Uani 1 1 d . U . . .
Cl10 Cl 0.89992(7) 0.41803(7) -0.06551(5) 0.02385(15) Uani 1 1 d . U . . .
Cl11 Cl 0.84401(8) 0.21254(7) 0.13951(6) 0.03200(19) Uani 1 1 d . U . . .
Cl12 Cl 0.73752(8) 0.25549(6) 0.33713(6) 0.03096(18) Uani 1 1 d . U . . .
P1 P 0.68452(6) 0.64779(6) 0.25320(5) 0.01446(14) Uani 1 1 d . U . . .
O1 O 0.63935(16) 0.62909(17) 0.37767(15) 0.0170(4) Uani 1 1 d . U . . .
O2 O 0.82283(16) 0.65306(17) 0.27487(15) 0.0171(4) Uani 1 1 d . U . . .
O3 O 0.67246(16) 0.79054(16) 0.21124(15) 0.0164(4) Uani 1 1 d . U . . .
O4 O 0.54585(16) 0.64378(17) 0.23258(15) 0.0169(4) Uani 1 1 d . U . . .
O5 O 0.73285(17) 0.66352(16) 0.13003(14) 0.0161(4) Uani 1 1 d . U . . .
O6 O 0.69596(18) 0.50411(17) 0.29190(15) 0.0180(4) Uani 1 1 d . U . . .
C1 C 0.7269(2) 0.6299(2) 0.4305(2) 0.0157(5) Uani 1 1 d . U . . .
C2 C 0.7196(3) 0.6201(2) 0.5312(2) 0.0190(5) Uani 1 1 d . U . . .
C3 C 0.8199(3) 0.6220(3) 0.5740(2) 0.0207(6) Uani 1 1 d . U . . .
C4 C 0.9242(3) 0.6359(3) 0.5151(2) 0.0203(6) Uani 1 1 d . U . . .
C5 C 0.9303(2) 0.6474(2) 0.4121(2) 0.0189(5) Uani 1 1 d . U . . .
C6 C 0.8311(2) 0.6441(2) 0.3717(2) 0.0155(5) Uani 1 1 d . U . . .
C7 C 0.5661(2) 0.8315(2) 0.1844(2) 0.0174(5) Uani 1 1 d . U . . .
C8 C 0.5284(3) 0.9429(3) 0.1471(3) 0.0245(6) Uani 1 1 d . U . . .
C9 C 0.4145(3) 0.9697(3) 0.1235(3) 0.0292(7) Uani 1 1 d . U . . .
C10 C 0.3426(3) 0.8854(3) 0.1372(3) 0.0289(7) Uani 1 1 d . U . . .
C11 C 0.3824(2) 0.7733(3) 0.1736(2) 0.0225(6) Uani 1 1 d . U . . .
C12 C 0.4946(2) 0.7476(2) 0.1966(2) 0.0172(5) Uani 1 1 d . U . . .
C13 C 0.7644(2) 0.5640(2) 0.1234(2) 0.0148(5) Uani 1 1 d . U . . .
C14 C 0.8126(2) 0.5485(2) 0.0366(2) 0.0164(5) Uani 1 1 d . U . . .
C15 C 0.8392(2) 0.4387(3) 0.0422(2) 0.0189(5) Uani 1 1 d . U . . .
C16 C 0.8156(3) 0.3475(2) 0.1337(2) 0.0218(6) Uani 1 1 d . U . . .
C17 C 0.7680(3) 0.3647(2) 0.2217(2) 0.0199(5) Uani 1 1 d . U . . .
C18 C 0.7431(2) 0.4731(2) 0.2156(2) 0.0166(5) Uani 1 1 d . U . . .
O7 O 1.0197(9) 0.9514(7) 0.4281(9) 0.083(3) Uani 0.469(10) 1 d D U P A 1
O8A O 0.9792(17) 0.9543(10) 0.3794(15) 0.083(3) Uani 0.281(10) 1 d D U P A 2
C25 C 0.9633(6) 1.0592(5) 0.3903(6) 0.0625(17) Uani 0.75 1 d D U P . .
H25A H 0.9304 1.0801 0.4482 0.075 Uiso 0.469(10) 1 calc R . P A 1
H25B H 0.9006 1.0597 0.3494 0.075 Uiso 0.469(10) 1 calc R . P A 1
H25C H 0.9684 1.0467 0.4632 0.075 Uiso 0.281(10) 1 calc R . P A 2
H25D H 0.8858 1.0921 0.3719 0.075 Uiso 0.281(10) 1 calc R . P A 2
C26 C 1.0481(6) 1.1396(5) 0.3253(5) 0.0582(16) Uani 0.75 1 d D U P A .
H26A H 1.0915 1.1648 0.3673 0.070 Uiso 0.75 1 calc R . P . .
H26B H 1.0113 1.2058 0.2731 0.070 Uiso 0.75 1 calc R . P . .
C27 C 1.1225(6) 1.0721(6) 0.2768(5) 0.0587(16) Uani 0.75 1 d D U P . .
H27C H 1.2039 1.0856 0.2749 0.070 Uiso 0.469(10) 1 calc R . P A 2
H27D H 1.1030 1.0898 0.2059 0.070 Uiso 0.469(10) 1 calc R . P A 2
H27A H 1.2005 1.0995 0.2576 0.070 Uiso 0.281(10) 1 calc R . P A 1
H27B H 1.0906 1.0729 0.2150 0.070 Uiso 0.281(10) 1 calc R . P A 1
C28 C 1.1222(12) 0.9554(13) 0.3623(13) 0.070(4) Uani 0.469(10) 1 d D U P A 1
H28A H 1.1239 0.8975 0.3329 0.084 Uiso 0.469(10) 1 calc R . P A 1
H28B H 1.1899 0.9415 0.4016 0.084 Uiso 0.469(10) 1 calc R . P A 1
C28A C 1.0975(19) 0.9508(12) 0.347(2) 0.070(4) Uani 0.281(10) 1 d D U P A 2
H28C H 1.1142 0.9009 0.3084 0.084 Uiso 0.281(10) 1 calc R . P A 2
H28D H 1.1441 0.9233 0.4063 0.084 Uiso 0.281(10) 1 calc R . P A 2
N2 N 0.9179(3) 0.9669(3) 0.1651(4) 0.0509(10) Uani 1 1 d . U . . .
C21 C 0.9239(3) 0.9086(3) 0.1222(3) 0.0305(7) Uani 1 1 d . U . . .
C22 C 0.9342(3) 0.8358(3) 0.0663(3) 0.0325(7) Uani 1 1 d . U . . .
H22A H 0.9915 0.8631 0.0078 0.049 Uiso 1 1 calc GR . . . .
H22B H 0.8605 0.8354 0.0412 0.049 Uiso 1 1 calc GR . . . .
H22C H 0.9575 0.7596 0.1118 0.049 Uiso 1 1 calc GR . . . .
N3 N 0.7220(11) 0.8905(6) 0.5533(6) 0.102(4) Uani 0.5 1 d . U P B 1
C23 C 0.7118(7) 0.9107(5) 0.4672(6) 0.076(3) Uani 0.5 1 d G U P B 1
C24 C 0.6991(12) 0.9359(9) 0.3597(6) 0.078(4) Uani 0.5 1 d G U P B 1
H24A H 0.7739 0.9488 0.3207 0.117 Uiso 0.5 1 calc GR . P B 1
H24B H 0.6483 1.0033 0.3324 0.117 Uiso 0.5 1 calc GR . P B 1
H24C H 0.6664 0.8726 0.3534 0.117 Uiso 0.5 1 calc GR . P B 1
C20 C 0.3550(3) 0.6528(3) 0.4468(3) 0.0286(7) Uani 1 1 d . U . . .
H20A H 0.4149 0.6164 0.4172 0.043 Uiso 1 1 d R . . . .
H20B H 0.2851 0.6551 0.4177 0.043 Uiso 1 1 d R . . . .
H20C H 0.3461 0.6121 0.5198 0.043 Uiso 1 1 d R . . . .
C19 C 0.3845(6) 0.7664(4) 0.4247(4) 0.0397(12) Uani 0.881(11) 1 d . U P C 1
N1 N 0.4044(7) 0.8560(4) 0.4084(4) 0.070(2) Uani 0.881(11) 1 d . U P C 1
N1A N 0.312(5) 0.864(3) 0.407(3) 0.070(2) Uani 0.119(11) 1 d . U P C 2
C19A C 0.331(4) 0.767(4) 0.428(3) 0.0397(12) Uani 0.119(11) 1 d . U P C 2
N4 N 0.5107(16) 0.3302(19) 0.1433(17) 0.117(7) Uani 0.331(11) 1 d D U P D -4
C1A C 0.4768(13) 0.2578(15) 0.2172(15) 0.097(4) Uani 0.331(11) 1 d DG U P D -4
C1B C 0.434(2) 0.1672(17) 0.3097(17) 0.089(6) Uani 0.331(11) 1 d DG U P D -4
H1BA H 0.3898 0.1193 0.2909 0.134 Uiso 0.331(11) 1 calc GR U P D -4
H1BB H 0.3856 0.1986 0.3538 0.134 Uiso 0.331(11) 1 calc GR U P D -4
H1BC H 0.4987 0.1225 0.3469 0.134 Uiso 0.331(11) 1 calc GR U P D -4
C1AA C 0.5528(19) 0.0579(15) 0.3776(17) 0.072(6) Uani 0.273(10) 1 d D U P E -5
H1AA H 0.6350 0.0565 0.3581 0.107 Uiso 0.273(10) 1 calc GR U P E -5
H1AB H 0.5221 -0.0109 0.3807 0.107 Uiso 0.273(10) 1 calc GR U P E -5
H1AC H 0.5389 0.0631 0.4450 0.107 Uiso 0.273(10) 1 calc GR U P E -5
C2AA C 0.497(3) 0.155(2) 0.3014(18) 0.096(7) Uani 0.273(10) 1 d D U P E -5
N100 N 0.481(2) 0.2362(19) 0.2289(19) 0.097(4) Uani 0.273(10) 1 d D U P E -5
O8 O 0.5537(11) 0.6006(11) -0.0758(9) 0.129(5) Uani 0.399(5) 1 d . U P F -6
C1C C 0.4811(10) 0.6010(12) 0.0131(11) 0.091(4) Uani 0.399(5) 1 d G U P F -6
H1CA H 0.4043 0.6345 -0.0069 0.109 Uiso 0.399(5) 1 calc R U P F -6
H1CB H 0.5138 0.6450 0.0456 0.109 Uiso 0.399(5) 1 calc R U P F -6
C1D C 0.4741(11) 0.4780(14) 0.0875(8) 0.091(4) Uani 0.399(5) 1 d G U P F -6
H1DA H 0.4004 0.4651 0.1302 0.110 Uiso 0.399(5) 1 calc R U P F -6
H1DB H 0.5374 0.4539 0.1329 0.110 Uiso 0.399(5) 1 calc R U P F -6
C1E C 0.4847(13) 0.4177(10) 0.0126(13) 0.122(6) Uani 0.399(5) 1 d G U P F -6
H1EA H 0.5136 0.3387 0.0456 0.147 Uiso 0.399(5) 1 calc R U P F -6
H1EB H 0.4108 0.4200 -0.0148 0.147 Uiso 0.399(5) 1 calc R U P F -6
C1F C 0.5715(11) 0.4875(14) -0.0718(12) 0.100(5) Uani 0.399(5) 1 d G U P F -6
H1FA H 0.6502 0.4578 -0.0551 0.120 Uiso 0.399(5) 1 calc R U P F -6
H1FB H 0.5591 0.4854 -0.1388 0.120 Uiso 0.399(5) 1 calc R U P F -6

loop_
_atom_site_aniso_label
_atom_site_aniso_U_11
_atom_site_aniso_U_22
_atom_site_aniso_U_33
_atom_site_aniso_U_23
_atom_site_aniso_U_13
_atom_site_aniso_U_12
Cl1 0.0216(3) 0.0371(4) 0.0179(3) -0.0118(3) 0.0006(3) -0.0038(3)
Cl2 0.0328(4) 0.0395(4) 0.0166(3) -0.0098(3) -0.0071(3) -0.0079(3)
Cl3 0.0221(4) 0.0413(5) 0.0291(4) -0.0115(3) -0.0134(3) -0.0027(3)
Cl4 0.0122(3) 0.0309(4) 0.0256(3) -0.0069(3) -0.0036(3) -0.0002(3)
Cl5 0.0246(4) 0.0218(4) 0.0620(6) -0.0133(4) 0.0022(4) -0.0032(3)
Cl6 0.0287(4) 0.0273(4) 0.0606(6) -0.0008(4) -0.0030(4) 0.0100(3)
Cl7 0.0157(4) 0.0490(6) 0.0569(6) -0.0023(5) -0.0123(4) 0.0052(4)
Cl8 0.0171(3) 0.0407(5) 0.0298(4) -0.0122(3) -0.0041(3) -0.0100(3)
Cl9 0.0257(3) 0.0214(3) 0.0133(3) -0.0044(2) -0.0014(2) -0.0001(3)
Cl10 0.0280(4) 0.0281(4) 0.0192(3) -0.0139(3) -0.0045(3) 0.0046(3)
Cl11 0.0488(5) 0.0182(4) 0.0303(4) -0.0124(3) 0.0009(4) 0.0008(3)
Cl12 0.0472(5) 0.0178(3) 0.0223(3) -0.0030(3) 0.0023(3) -0.0019(3)
P1 0.0123(3) 0.0173(3) 0.0142(3) -0.0063(3) -0.0021(2) -0.0008(2)
O1 0.0124(9) 0.0257(11) 0.0150(9) -0.0097(8) -0.0022(7) -0.0015(7)
O2 0.0120(9) 0.0240(10) 0.0155(9) -0.0075(8) -0.0027(7) 0.0005(7)
O3 0.0122(9) 0.0161(9) 0.0218(9) -0.0079(8) -0.0036(7) 0.0004(7)
O4 0.0132(9) 0.0209(10) 0.0173(9) -0.0072(8) -0.0039(7) -0.0021(7)
O5 0.0187(9) 0.0155(9) 0.0135(8) -0.0049(7) -0.0016(7) -0.0004(7)
O6 0.0208(10) 0.0174(9) 0.0144(9) -0.0052(7) -0.0004(7) -0.0002(8)
C1 0.0143(12) 0.0180(13) 0.0152(11) -0.0066(10) -0.0032(9) -0.0005(10)
C2 0.0192(13) 0.0212(14) 0.0168(12) -0.0072(10) -0.0022(10) -0.0022(10)
C3 0.0224(14) 0.0229(14) 0.0166(12) -0.0058(11) -0.0067(10) -0.0022(11)
C4 0.0179(13) 0.0235(14) 0.0201(12) -0.0066(11) -0.0090(10) -0.0023(11)
C5 0.0141(12) 0.0210(14) 0.0187(12) -0.0042(10) -0.0043(10) -0.0001(10)
C6 0.0131(11) 0.0166(12) 0.0161(11) -0.0057(10) -0.0031(9) 0.0015(9)
C7 0.0125(12) 0.0187(13) 0.0195(12) -0.0060(10) -0.0013(10) 0.0008(9)
C8 0.0164(13) 0.0204(14) 0.0325(16) -0.0063(12) -0.0004(11) -0.0010(11)
C9 0.0205(14) 0.0226(15) 0.0355(17) -0.0032(13) -0.0017(13) 0.0045(11)
C10 0.0137(13) 0.0343(17) 0.0292(16) -0.0019(13) -0.0059(12) 0.0030(12)
C11 0.0141(12) 0.0302(15) 0.0204(13) -0.0055(12) -0.0026(10) -0.0049(11)
C12 0.0140(12) 0.0223(13) 0.0146(11) -0.0062(10) -0.0020(9) -0.0016(10)
C13 0.0130(11) 0.0175(12) 0.0144(11) -0.0061(9) -0.0034(9) -0.0002(9)
C14 0.0158(12) 0.0190(13) 0.0135(11) -0.0045(10) -0.0033(9) -0.0018(10)
C15 0.0183(13) 0.0249(14) 0.0167(12) -0.0115(11) -0.0035(10) 0.0015(11)
C16 0.0277(15) 0.0166(13) 0.0232(13) -0.0096(11) -0.0044(11) 0.0005(11)
C17 0.0234(14) 0.0178(13) 0.0165(12) -0.0047(10) -0.0015(10) -0.0011(11)
C18 0.0162(12) 0.0201(13) 0.0144(11) -0.0071(10) -0.0024(9) -0.0015(10)
O7 0.093(6) 0.072(4) 0.071(6) -0.015(4) -0.003(4) -0.002(3)
O8A 0.093(6) 0.072(4) 0.071(6) -0.015(4) -0.003(4) -0.002(3)
C25 0.063(4) 0.053(3) 0.057(4) -0.006(3) 0.006(3) -0.009(3)
C26 0.064(4) 0.053(3) 0.050(3) -0.012(3) 0.003(3) -0.011(3)
C27 0.058(4) 0.071(4) 0.049(3) -0.025(3) -0.007(3) -0.003(3)
C28 0.088(6) 0.073(4) 0.059(6) -0.039(4) -0.010(5) 0.003(4)
C28A 0.088(6) 0.073(4) 0.059(6) -0.039(4) -0.010(5) 0.003(4)
N2 0.0299(17) 0.042(2) 0.093(3) -0.038(2) -0.0144(18) 0.0072(15)
C21 0.0173(14) 0.0203(15) 0.049(2) -0.0078(14) -0.0046(14) -0.0002(12)
C22 0.0297(18) 0.0275(17) 0.0342(18) -0.0060(14) 0.0029(14) -0.0050(14)
N3 0.197(13) 0.031(4) 0.098(6) -0.033(4) -0.092(7) 0.032(6)
C23 0.110(10) 0.037(5) 0.096(6) -0.031(5) -0.044(6) -0.001(6)
C24 0.111(11) 0.055(6) 0.074(6) -0.020(5) -0.024(6) -0.031(7)
C20 0.0249(16) 0.0351(17) 0.0223(14) -0.0071(13) -0.0010(12) -0.0038(13)
C19 0.048(3) 0.0367(19) 0.031(2) -0.0105(16) 0.004(2) -0.005(2)
N1 0.108(6) 0.039(2) 0.058(3) -0.018(2) 0.011(3) -0.012(3)
N1A 0.108(6) 0.039(2) 0.058(3) -0.018(2) 0.011(3) -0.012(3)
C19A 0.048(3) 0.0367(19) 0.031(2) -0.0105(16) 0.004(2) -0.005(2)
N4 0.075(11) 0.130(12) 0.143(11) -0.044(9) -0.049(9) 0.013(10)
C1A 0.109(9) 0.091(8) 0.120(8) -0.071(5) -0.035(7) 0.018(7)
C1B 0.095(14) 0.078(9) 0.134(11) -0.083(7) -0.024(10) 0.015(9)
C1AA 0.071(12) 0.070(9) 0.100(11) -0.055(8) -0.017(10) -0.021(8)
C2AA 0.115(15) 0.094(9) 0.098(9) -0.066(7) -0.012(10) 0.036(10)
N100 0.109(9) 0.091(8) 0.120(8) -0.071(5) -0.035(7) 0.018(7)
O8 0.111(10) 0.176(10) 0.146(9) -0.124(8) 0.042(8) -0.012(8)
C1C 0.053(8) 0.154(9) 0.114(9) -0.110(7) 0.009(7) -0.003(7)
C1D 0.041(7) 0.150(10) 0.136(8) -0.108(7) -0.017(6) -0.014(7)
C1E 0.104(12) 0.169(10) 0.138(10) -0.104(8) -0.012(9) -0.007(9)
C1F 0.066(10) 0.156(10) 0.129(9) -0.112(8) -0.017(8) 0.007(7)

loop_
_atom_type_symbol
_atom_type_description
_atom_type_scat_dispersion_real
_atom_type_scat_dispersion_imag
_atom_type_scat_source
C C 0.0033 0.0016 'International Tables Vol C Tables 4.2.6.8 and 6.1.1.4'
H H 0.0000 0.0000 'International Tables Vol C Tables 4.2.6.8 and 6.1.1.4'
Cl Cl 0.1484 0.1585 'International Tables Vol C Tables 4.2.6.8 and 6.1.1.4'
N N 0.0061 0.0033 'International Tables Vol C Tables 4.2.6.8 and 6.1.1.4'
O O 0.0106 0.0060 'International Tables Vol C Tables 4.2.6.8 and 6.1.1.4'
P P 0.1023 0.0942 'International Tables Vol C Tables 4.2.6.8 and 6.1.1.4'

loop_
_geom_angle_atom_site_label_1
_geom_angle_atom_site_label_2
_geom_angle_atom_site_label_3
_geom_angle
O1 P1 O5 178.31(11)
O1 P1 O6 88.16(10)
O2 P1 O1 91.11(10)
O2 P1 O5 87.74(10)
O2 P1 O6 92.66(10)
O3 P1 O1 93.36(10)
O3 P1 O2 88.12(10)
O3 P1 O4 91.34(10)
O3 P1 O5 87.83(10)
O3 P1 O6 178.28(10)
O4 P1 O1 88.26(10)
O4 P1 O2 179.14(11)
O4 P1 O5 92.90(10)
O4 P1 O6 87.91(10)
O5 P1 O6 90.66(10)
C1 O1 P1 111.46(17)
C6 O2 P1 111.43(17)
C7 O3 P1 111.54(17)
C12 O4 P1 111.22(17)
C13 O5 P1 111.49(17)
C18 O6 P1 111.51(17)
O1 C1 C2 126.3(3)
O1 C1 C6 112.8(2)
C2 C1 C6 120.9(3)
C1 C2 Cl1 119.3(2)
C1 C2 C3 118.5(3)
C3 C2 Cl1 122.2(2)
C2 C3 Cl2 119.5(2)
C4 C3 Cl2 119.9(2)
C4 C3 C2 120.5(3)
C3 C4 Cl3 120.3(2)
C3 C4 C5 120.4(3)
C5 C4 Cl3 119.2(2)
C4 C5 Cl4 122.4(2)
C6 C5 Cl4 119.4(2)
C6 C5 C4 118.3(3)
O2 C6 C1 113.2(2)
O2 C6 C5 125.4(3)
C5 C6 C1 121.4(3)
O3 C7 C8 126.2(3)
O3 C7 C12 112.5(2)
C8 C7 C12 121.3(3)
C7 C8 Cl5 119.7(2)
C7 C8 C9 118.2(3)
C9 C8 Cl5 122.1(2)
C8 C9 Cl6 119.5(3)
C10 C9 Cl6 120.2(3)
C10 C9 C8 120.3(3)
C9 C10 Cl7 120.4(3)
C9 C10 C11 120.8(3)
C11 C10 Cl7 118.8(3)
C10 C11 Cl8 122.1(2)
C12 C11 Cl8 119.4(2)
C12 C11 C10 118.5(3)
O4 C12 C7 113.4(2)
O4 C12 C11 125.8(3)
C11 C12 C7 120.9(3)
O5 C13 C14 125.7(2)
O5 C13 C18 113.2(2)
C14 C13 C18 121.1(3)
C13 C14 Cl9 119.3(2)
C13 C14 C15 118.7(3)
C15 C14 Cl9 122.0(2)
C14 C15 Cl10 119.2(2)
C16 C15 Cl10 120.4(2)
C16 C15 C14 120.4(3)
C15 C16 Cl11 120.4(2)
C15 C16 C17 120.2(3)
C17 C16 Cl11 119.4(2)
C16 C17 Cl12 122.4(2)
C18 C17 Cl12 118.7(2)
C18 C17 C16 118.9(3)
O6 C18 C13 112.9(2)
O6 C18 C17 126.4(3)
C17 C18 C13 120.7(3)
C25 O7 C28 107.1(9)
C25 O8A C28A 102.1(16)
O7 C25 H25A 110.1
O7 C25 H25B 110.1
O7 C25 C26 107.8(7)
O8A C25 H25C 109.0
O8A C25 H25D 109.0
O8A C25 C26 112.8(9)
H25A C25 H25B 108.5
H25C C25 H25D 107.8
C26 C25 H25A 110.1
C26 C25 H25B 110.1
C26 C25 H25C 109.0
C26 C25 H25D 109.0
C25 C26 H26A 111.3
C25 C26 H26B 111.3
C25 C26 C27 102.4(6)
H26A C26 H26B 109.2
C27 C26 H26A 111.3
C27 C26 H26B 111.3
C26 C27 H27C 111.0
C26 C27 H27D 111.0
C26 C27 H27A 111.3
C26 C27 H27B 111.3
C26 C27 C28 102.1(7)
C26 C27 C28A 103.6(11)
H27C C27 H27D 109.0
H27A C27 H27B 109.2
C28 C27 H27A 111.4
C28 C27 H27B 111.3
C28A C27 H27C 111.0
C28A C27 H27D 111.0
O7 C28 C27 107.2(10)
O7 C28 H28A 110.3
O7 C28 H28B 110.3
C27 C28 H28A 110.3
C27 C28 H28B 110.3
H28A C28 H28B 108.5
O8A C28A C27 105.2(13)
O8A C28A H28C 110.7
O8A C28A H28D 110.7
C27 C28A H28C 110.7
C27 C28A H28D 110.7
H28C C28A H28D 108.8
N2 C21 C22 178.6(4)
C21 C22 H22A 109.5
C21 C22 H22B 109.5
C21 C22 H22C 109.5
H22A C22 H22B 109.5
H22A C22 H22C 109.5
H22B C22 H22C 109.5
N3 C23 C24 180.0
C23 C24 H24A 109.5
C23 C24 H24B 109.5
C23 C24 H24C 109.5
H24A C24 H24B 109.5
H24A C24 H24C 109.5
H24B C24 H24C 109.5
H20A C20 H20B 109.5(3)
H20A C20 H20C 109.5(3)
H20B C20 H20C 109.7(3)
C19 C20 H20A 109.3(4)
C19 C20 H20B 109.3(4)
C19 C20 H20C 109.5(4)
C19A C20 H20A 130.5(19)
C19A C20 H20B 87(2)
C19A C20 H20C 107.2(17)
N1 C19 C20 178.0(6)
N1A C19A C20 176(4)
N4 C1A C1B 179.97(6)
C1A C1B H1BA 109.5
C1A C1B H1BB 109.5
C1A C1B H1BC 109.5
H1BA C1B H1BB 109.5
H1BA C1B H1BC 109.5
H1BB C1B H1BC 109.5
H1AA C1AA H1AB 109.5
H1AA C1AA H1AC 109.5
H1AB C1AA H1AC 109.5
C2AA C1AA H1AA 109.5
C2AA C1AA H1AB 109.5
C2AA C1AA H1AC 109.5
N100 C2AA C1AA 162(3)
C1C O8 C1F 109.5
O8 C1C H1CA 110.4
O8 C1C H1CB 110.4
O8 C1C C1D 106.4
H1CA C1C H1CB 108.6
C1D C1C H1CA 110.4
C1D C1C H1CB 110.4
C1C C1D H1DA 111.5
C1C C1D H1DB 111.5
C1C C1D C1E 101.5
H1DA C1D H1DB 109.3
C1E C1D H1DA 111.5
C1E C1D H1DB 111.5
C1D C1E H1EA 111.5
C1D C1E H1EB 111.5
H1EA C1E H1EB 109.3
C1F C1E C1D 101.5
C1F C1E H1EA 111.5
C1F C1E H1EB 111.5
O8 C1F C1E 106.4
O8 C1F H1FA 110.5
O8 C1F H1FB 110.5
C1E C1F H1FA 110.5
C1E C1F H1FB 110.5
H1FA C1F H1FB 108.6

loop_
_geom_bond_atom_site_label_1
_geom_bond_atom_site_label_2
_geom_bond_distance
Cl1 C2 1.721(3)
Cl2 C3 1.719(3)
Cl3 C4 1.725(3)
Cl4 C5 1.715(3)
Cl5 C8 1.719(3)
Cl6 C9 1.721(3)
Cl7 C10 1.718(3)
Cl8 C11 1.715(3)
Cl9 C14 1.720(3)
Cl10 C15 1.720(3)
Cl11 C16 1.722(3)
Cl12 C17 1.722(3)
P1 O1 1.714(2)
P1 O2 1.711(2)
P1 O3 1.707(2)
P1 O4 1.707(2)
P1 O5 1.714(2)
P1 O6 1.722(2)
O1 C1 1.349(3)
O2 C6 1.347(3)
O3 C7 1.353(3)
O4 C12 1.348(4)
O5 C13 1.345(3)
O6 C18 1.343(3)
C1 C2 1.377(4)
C1 C6 1.392(4)
C2 C3 1.400(4)
C3 C4 1.393(4)
C4 C5 1.404(4)
C5 C6 1.375(4)
C7 C8 1.378(4)
C7 C12 1.389(4)
C8 C9 1.403(4)
C9 C10 1.391(5)
C10 C11 1.393(5)
C11 C12 1.379(4)
C13 C14 1.377(4)
C13 C18 1.393(4)
C14 C15 1.402(4)
C15 C16 1.393(4)
C16 C17 1.401(4)
C17 C18 1.380(4)
O7 C25 1.416(8)
O7 C28 1.433(9)
O8A C25 1.422(10)
O8A C28A 1.424(10)
C25 H25A 0.9900
C25 H25B 0.9900
C25 H25C 0.9900
C25 H25D 0.9900
C25 C26 1.477(7)
C26 H26A 0.9900
C26 H26B 0.9900
C26 C27 1.483(7)
C27 H27C 0.9900
C27 H27D 0.9900
C27 H27A 0.9900
C27 H27B 0.9900
C27 C28 1.525(17)
C27 C28A 1.533(10)
C28 H28A 0.9900
C28 H28B 0.9900
C28A H28C 0.9900
C28A H28D 0.9900
N2 C21 1.136(5)
C21 C22 1.442(5)
C22 H22A 0.9800
C22 H22B 0.9800
C22 H22C 0.9800
N3 C23 1.1627
C23 C24 1.4532
C24 H24A 0.9800
C24 H24B 0.9800
C24 H24C 0.9800
C20 H20A 0.961(4)
C20 H20B 0.959(3)
C20 H20C 0.959(3)
C20 C19 1.452(6)
C20 C19A 1.41(4)
C19 N1 1.137(7)
N1A C19A 1.18(5)
N4 C1A 1.1621
C1A C1B 1.4537
C1B H1BA 0.9800
C1B H1BB 0.9800
C1B H1BC 0.9800
C1AA H1AA 0.9800
C1AA H1AB 0.9800
C1AA H1AC 0.9800
C1AA C2AA 1.457(9)
C2AA N100 1.168(9)
O8 C1C 1.4428
O8 C1F 1.4434
C1C H1CA 0.9900
C1C H1CB 0.9900
C1C C1D 1.5349
C1D H1DA 0.9900
C1D H1DB 0.9900
C1D C1E 1.5379
C1E H1EA 0.9900
C1E H1EB 0.9900
C1E C1F 1.5349
C1F H1FA 0.9900
C1F H1FB 0.9900

loop_
_geom_torsion_atom_site_label_1
_geom_torsion_atom_site_label_2
_geom_torsion_atom_site_label_3
_geom_torsion_atom_site_label_4
_geom_torsion
Cl1 C2 C3 Cl2 0.0(4)
Cl1 C2 C3 C4 -180.0(2)
Cl2 C3 C4 Cl3 -0.3(4)
Cl2 C3 C4 C5 179.5(2)
Cl3 C4 C5 Cl4 -0.1(4)
Cl3 C4 C5 C6 179.5(2)
Cl4 C5 C6 O2 0.1(4)
Cl4 C5 C6 C1 179.8(2)
Cl5 C8 C9 Cl6 -0.9(4)
Cl5 C8 C9 C10 178.3(3)
Cl6 C9 C10 Cl7 -2.3(5)
Cl6 C9 C10 C11 178.7(3)
Cl7 C10 C11 Cl8 2.1(4)
Cl7 C10 C11 C12 -178.6(2)
Cl8 C11 C12 O4 -0.8(4)
Cl8 C11 C12 C7 179.8(2)
Cl9 C14 C15 Cl10 0.7(3)
Cl9 C14 C15 C16 -178.7(2)
Cl10 C15 C16 Cl11 -1.5(4)
Cl10 C15 C16 C17 178.9(2)
Cl11 C16 C17 Cl12 0.6(4)
Cl11 C16 C17 C18 -178.5(2)
Cl12 C17 C18 O6 -0.2(4)
Cl12 C17 C18 C13 -178.9(2)
P1 O1 C1 C2 178.2(2)
P1 O1 C1 C6 -0.9(3)
P1 O2 C6 C1 1.5(3)
P1 O2 C6 C5 -178.8(2)
P1 O3 C7 C8 -179.7(3)
P1 O3 C7 C12 -0.7(3)
P1 O4 C12 C7 0.5(3)
P1 O4 C12 C11 -178.9(2)
P1 O5 C13 C14 -176.2(2)
P1 O5 C13 C18 4.1(3)
P1 O6 C18 C13 -3.6(3)
P1 O6 C18 C17 177.7(2)
O1 P1 O2 C6 -1.70(19)
O1 P1 O3 C7 -87.53(19)
O1 P1 O4 C12 92.59(19)
O1 P1 O6 C18 -173.81(19)
O1 C1 C2 Cl1 0.9(4)
O1 C1 C2 C3 179.5(3)
O1 C1 C6 O2 -0.4(3)
O1 C1 C6 C5 179.8(3)
O2 P1 O1 C1 1.45(19)
O2 P1 O3 C7 -178.53(19)
O2 P1 O5 C13 87.51(18)
O2 P1 O6 C18 -82.79(19)
O3 P1 O1 C1 -86.73(19)
O3 P1 O2 C6 91.63(19)
O3 P1 O4 C12 -0.73(19)
O3 P1 O5 C13 175.71(18)
O3 C7 C8 Cl5 1.5(5)
O3 C7 C8 C9 -179.8(3)
O3 C7 C12 O4 0.1(3)
O3 C7 C12 C11 179.6(3)
O4 P1 O1 C1 -177.97(19)
O4 P1 O3 C7 0.80(19)
O4 P1 O5 C13 -93.06(18)
O4 P1 O6 C18 97.86(19)
O5 P1 O2 C6 179.53(19)
O5 P1 O3 C7 93.66(19)
O5 P1 O4 C12 -88.63(18)
O5 P1 O6 C18 4.98(19)
O5 C13 C14 Cl9 0.5(4)
O5 C13 C14 C15 -179.1(3)
O5 C13 C18 O6 -0.3(3)
O5 C13 C18 C17 178.5(3)
O6 P1 O1 C1 94.07(19)
O6 P1 O2 C6 -89.91(19)
O6 P1 O4 C12 -179.18(18)
O6 P1 O5 C13 -5.12(19)
C1 C2 C3 Cl2 -178.6(2)
C1 C2 C3 C4 1.4(5)
C2 C1 C6 O2 -179.5(3)
C2 C1 C6 C5 0.8(4)
C2 C3 C4 Cl3 179.7(2)
C2 C3 C4 C5 -0.5(5)
C3 C4 C5 Cl4 -179.9(2)
C3 C4 C5 C6 -0.3(4)
C4 C5 C6 O2 -179.5(3)
C4 C5 C6 C1 0.1(4)
C6 C1 C2 Cl1 179.8(2)
C6 C1 C2 C3 -1.5(4)
C7 C8 C9 Cl6 -179.5(3)
C7 C8 C9 C10 -0.3(5)
C8 C7 C12 O4 179.2(3)
C8 C7 C12 C11 -1.3(4)
C8 C9 C10 Cl7 178.5(3)
C8 C9 C10 C11 -0.5(6)
C9 C10 C11 Cl8 -178.9(3)
C9 C10 C11 C12 0.4(5)
C10 C11 C12 O4 179.9(3)
C10 C11 C12 C7 0.5(4)
C12 C7 C8 Cl5 -177.4(2)
C12 C7 C8 C9 1.2(5)
C13 C14 C15 Cl10 -179.8(2)
C13 C14 C15 C16 0.8(4)
C14 C13 C18 O6 180.0(2)
C14 C13 C18 C17 -1.2(4)
C14 C15 C16 Cl11 177.9(2)
C14 C15 C16 C17 -1.7(4)
C15 C16 C17 Cl12 -179.7(2)
C15 C16 C17 C18 1.1(5)
C16 C17 C18 O6 178.9(3)
C16 C17 C18 C13 0.3(4)
C18 C13 C14 Cl9 -179.8(2)
C18 C13 C14 C15 0.7(4)
O7 C25 C26 C27 35.0(10)
O8A C25 C26 C27 -2.9(13)
C25 O7 C28 C27 -3.1(15)
C25 O8A C28A C27 -36(3)
C25 C26 C27 C28 -34.7(10)
C25 C26 C27 C28A -19.0(15)
C26 C27 C28 O7 24.2(13)
C26 C27 C28A O8A 36(2)
C28 O7 C25 C26 -19.8(13)
C28A O8A C25 C26 25(2)
O8 C1C C1D C1E -31.5
C1C O8 C1F C1E 12.3
C1C C1D C1E C1F 37.4
C1D C1E C1F O8 -31.5
C1F O8 C1C C1D 12.4
